data_7711589
loop_
_publ_author_name
'Pantalon Juraj, Natalija'
'Tandari\'c, Tana'
'Tadi\'c, Vanja'
'Peri\'c, Berislav'
'Moreth, Dominik'
'Schatzschneider, Ulrich'
'Brozovic, Anamaria'
'Vianello, Robert'
'Kirin, Sre\'cko I.'

_publ_section_title
;
 Tuning the coordination properties of chiral pseudopeptide
 bis(2-picolyl)amine and iminodiacetamide ligands in Zn(ii) and Cu(ii)
 complexes
;
_journal_name_full 'Dalton Transactions'
_journal_paper_doi 10.1039/D2DT02895F
_journal_year 2022
_chemical_absolute_configuration syn
_chemical_formula_moiety 'C24 H28 Cu F3 N4 O5 S +, C F3 O3 S -'
_chemical_formula_sum 'C25 H28 Cu F6 N4 O8 S2'
_chemical_formula_weight 754.17
_space_group_crystal_system orthorhombic
_space_group_IT_number 19
_space_group_name_Hall 'P 2ac 2ab'
_space_group_name_H-M_alt 'P 21 21 21'
_atom_sites_solution_hydrogens mixed
_atom_sites_solution_primary direct
_atom_sites_solution_secondary difmap
_audit_creation_method SHELXL-2018/3
_audit_update_record
;
2022-06-09 deposited with the CCDC.	2022-10-21 downloaded from the CCDC.
;
_cell_angle_alpha 90
_cell_angle_beta 90
_cell_angle_gamma 90
_cell_formula_units_Z 4
_cell_length_a 8.54762(10)
_cell_length_b 11.11838(14)
_cell_length_c 34.2531(4)
_cell_measurement_reflns_used 7806
_cell_measurement_temperature 293(2)
_cell_measurement_theta_max 75.7140
_cell_measurement_theta_min 4.1540
_cell_volume 3255.27(7)
_computing_cell_refinement 'CrysAlisPro 1.171.39.46 (Rigaku OD, 2018)'
_computing_data_collection 'CrysAlisPro 1.171.39.46 (Rigaku OD, 2018)'
_computing_data_reduction 'CrysAlisPro 1.171.39.46 (Rigaku OD, 2018)'
_computing_structure_refinement 'SHELXL-2018/3 (Sheldrick, 2018)'
_computing_structure_solution 'SHELXT-2015 (Sheldrick, 2015)'
_diffrn_ambient_temperature 293(2)
_diffrn_detector_area_resol_mean 10.4323
_diffrn_measured_fraction_theta_full 0.983
_diffrn_measured_fraction_theta_max 0.967
_diffrn_measurement_device_type 'Xcalibur, Ruby, Nova'
_diffrn_measurement_method '\w scans'
_diffrn_radiation_type CuK\a
_diffrn_radiation_wavelength 1.54184
_diffrn_reflns_av_R_equivalents 0.0328
_diffrn_reflns_av_unetI/netI 0.0342
_diffrn_reflns_Laue_measured_fraction_full 0.983
_diffrn_reflns_Laue_measured_fraction_max 0.967
_diffrn_reflns_limit_h_max 9
_diffrn_reflns_limit_h_min -10
_diffrn_reflns_limit_k_max 13
_diffrn_reflns_limit_k_min -10
_diffrn_reflns_limit_l_max 42
_diffrn_reflns_limit_l_min -42
_diffrn_reflns_number 10310
_diffrn_reflns_point_group_measured_fraction_full 0.884
_diffrn_reflns_point_group_measured_fraction_max 0.851
_diffrn_reflns_theta_full 67.684
_diffrn_reflns_theta_max 75.738
_diffrn_reflns_theta_min 4.180
_diffrn_source 'micro-focus sealed X-ray tube'
_exptl_absorpt_coefficient_mu 2.923
_exptl_absorpt_correction_T_max 1.00000
_exptl_absorpt_correction_T_min 0.47868
_exptl_absorpt_correction_type multi-scan
_exptl_absorpt_process_details
;
CrysAlisPro 1.171.39.46 (Rigaku Oxford Diffraction, 2018)
Empirical absorption correction using spherical harmonics,
 implemented in SCALE3 ABSPACK scaling algorithm.
;
_exptl_crystal_colour blue
_exptl_crystal_density_diffrn 1.539
_exptl_crystal_description plate
_exptl_crystal_F_000 1540
_exptl_crystal_size_max 0.3
_exptl_crystal_size_mid 0.1
_exptl_crystal_size_min 0.05
_refine_diff_density_max 0.227
_refine_diff_density_min -0.290
_refine_diff_density_rms 0.053
_refine_ls_abs_structure_details
;
 Flack x determined using 1952 quotients [(I+)-(I-)]/[(I+)+(I-)]
 (Parsons, Flack and Wagner, Acta Cryst. B69 (2013) 249-259).
;
_refine_ls_abs_structure_Flack -0.003(19)
_refine_ls_extinction_method none
_refine_ls_goodness_of_fit_ref 1.035
_refine_ls_hydrogen_treatment mixed
_refine_ls_matrix_type full
_refine_ls_number_parameters 428
_refine_ls_number_reflns 5764
_refine_ls_number_restraints 4
_refine_ls_restrained_S_all 1.035
_refine_ls_R_factor_all 0.0397
_refine_ls_R_factor_gt 0.0382
_refine_ls_shift/su_max 0.000
_refine_ls_shift/su_mean 0.000
_refine_ls_structure_factor_coef Fsqd
_refine_ls_weighting_details 'w=1/[\s^2^(Fo^2^)+(0.0721P)^2^+0.8446P] where P=(Fo^2^+2Fc^2^)/3'
_refine_ls_weighting_scheme calc
_refine_ls_wR_factor_gt 0.1072
_refine_ls_wR_factor_ref 0.1118
_reflns_Friedel_coverage 0.550
_reflns_Friedel_fraction_full 0.751
_reflns_Friedel_fraction_max 0.698
_reflns_number_gt 5628
_reflns_number_total 5764
_reflns_threshold_expression 'I > 2\s(I)'
_cod_data_source_file d2dt02895f3.cif
_cod_data_source_block b2ACu-o
_cod_original_cell_volume 3255.26(7)
_cod_database_code 7711589
_shelx_shelxl_version_number 2018/3
_shelx_space_group_comment
;
The symmetry employed for this shelxl refinement is uniquely defined
by the following loop, which should always be used as a source of
symmetry information in preference to the above space-group names.
They are only intended as comments.
;

loop_
_space_group_symop_operation_xyz
'x, y, z'
'-x+1/2, -y, z+1/2'
'-x, y+1/2, -z+1/2'
'x+1/2, -y+1/2, -z'

loop_
_atom_site_label
_atom_site_type_symbol
_atom_site_fract_x
_atom_site_fract_y
_atom_site_fract_z
_atom_site_U_iso_or_equiv
_atom_site_adp_type
_atom_site_occupancy
_atom_site_site_symmetry_order
_atom_site_calc_flag
_atom_site_refinement_flags_posn
_atom_site_refinement_flags_adp
_atom_site_refinement_flags_occupancy
_atom_site_disorder_assembly
_atom_site_disorder_group
Cu1 Cu 0.39295(6) 0.32239(4) 0.09147(2) 0.04166(14) Uani 1 1 d . . . . .
O1W O 0.4015(4) 0.2126(3) 0.04511(8) 0.0563(6) Uani 1 1 d D . . . .
H1W H 0.480(4) 0.176(4) 0.0441(16) 0.065(14) Uiso 1 1 d D . . . .
H2W H 0.390(11) 0.250(9) 0.0249(18) 0.19(5) Uiso 1 1 d D . . . .
N1 N 0.1797(4) 0.2726(3) 0.10663(9) 0.0467(6) Uani 1 1 d . . . . .
C1 C 0.1107(5) 0.1671(4) 0.09816(13) 0.0597(9) Uani 1 1 d . . . . .
H1 H 0.160258 0.114304 0.081095 0.072 Uiso 1 1 calc R U . . .
C2 C -0.0302(6) 0.1352(5) 0.11395(17) 0.0747(13) Uani 1 1 d . . . . .
H2 H -0.075900 0.061732 0.107687 0.090 Uiso 1 1 calc R U . . .
C3 C -0.1034(6) 0.2127(5) 0.13912(17) 0.0792(13) Uani 1 1 d . . . . .
H3 H -0.198745 0.191869 0.150307 0.095 Uiso 1 1 calc R U . . .
C4 C -0.0351(5) 0.3218(5) 0.14778(16) 0.0701(11) Uani 1 1 d . . . . .
H4 H -0.084198 0.376119 0.164403 0.084 Uiso 1 1 calc R U . . .
C5 C 0.1077(5) 0.3485(3) 0.13121(11) 0.0499(7) Uani 1 1 d . . . . .
C6 C 0.1911(5) 0.4657(4) 0.13801(13) 0.0569(9) Uani 1 1 d . . . . .
H6A H 0.152330 0.525582 0.119834 0.068 Uiso 1 1 calc R U . . .
H6B H 0.169729 0.493784 0.164283 0.068 Uiso 1 1 calc R U . . .
N2 N 0.3633(4) 0.4511(2) 0.13272(9) 0.0451(6) Uani 1 1 d . . . . .
C7 C 0.4364(5) 0.5608(3) 0.11655(12) 0.0559(9) Uani 1 1 d . . . . .
H7A H 0.460515 0.616332 0.137539 0.067 Uiso 1 1 calc R U . . .
H7B H 0.364129 0.600111 0.098828 0.067 Uiso 1 1 calc R U . . .
C8 C 0.5841(5) 0.5281(3) 0.09509(11) 0.0528(8) Uani 1 1 d . . . . .
C9 C 0.7096(6) 0.6026(4) 0.09002(15) 0.0695(11) Uani 1 1 d . . . . .
H9 H 0.709968 0.678678 0.101295 0.083 Uiso 1 1 calc R U . . .
C10 C 0.8363(6) 0.5645(6) 0.06801(17) 0.0831(16) Uani 1 1 d . . . . .
H10 H 0.921515 0.615045 0.064048 0.100 Uiso 1 1 calc R U . . .
C11 C 0.8346(6) 0.4525(6) 0.05235(18) 0.0812(14) Uani 1 1 d . . . . .
H11 H 0.919117 0.425187 0.037733 0.097 Uiso 1 1 calc R U . . .
C12 C 0.7070(5) 0.3797(5) 0.05823(13) 0.0635(10) Uani 1 1 d . . . . .
H12 H 0.706572 0.302701 0.047635 0.076 Uiso 1 1 calc R U . . .
N3 N 0.5833(4) 0.4170(3) 0.07885(9) 0.0492(6) Uani 1 1 d . . . . .
C13 C 0.4447(5) 0.4176(3) 0.16944(11) 0.0529(8) Uani 1 1 d . . . . .
H13A H 0.423036 0.479077 0.188789 0.063 Uiso 1 1 calc R U . . .
H13B H 0.556431 0.418467 0.164558 0.063 Uiso 1 1 calc R U . . .
C14 C 0.4021(6) 0.2961(3) 0.18687(10) 0.0558(8) Uani 1 1 d . . . . .
H14A H 0.439600 0.293367 0.213577 0.067 Uiso 1 1 calc R U . . .
H14B H 0.288981 0.289253 0.187634 0.067 Uiso 1 1 calc R U . . .
C15 C 0.4670(4) 0.1892(3) 0.16519(10) 0.0492(7) Uani 1 1 d . . . . .
O1 O 0.5077(3) 0.1943(2) 0.13040(8) 0.0536(6) Uani 1 1 d . . . . .
N4 N 0.4830(6) 0.0884(3) 0.18552(12) 0.0664(10) Uani 1 1 d D . . . .
H4N H 0.432(8) 0.085(7) 0.2071(13) 0.10(2) Uiso 1 1 d D . . . .
C16 C 0.5352(7) -0.0243(4) 0.16773(17) 0.0736(13) Uani 1 1 d . . . . .
H16 H 0.621087 -0.006069 0.149741 0.088 Uiso 1 1 calc R U . . .
C17 C 0.4077(6) -0.0838(3) 0.14510(14) 0.0639(10) Uani 1 1 d . . . . .
C18 C 0.4188(12) -0.0920(5) 0.10530(17) 0.101(2) Uani 1 1 d . . . . .
H18 H 0.507495 -0.063711 0.092523 0.122 Uiso 1 1 calc R U . . .
C19 C 0.298(2) -0.1424(8) 0.0843(3) 0.173(7) Uani 1 1 d . . . . .
H19 H 0.304080 -0.143726 0.057197 0.207 Uiso 1 1 calc R U . . .
C20 C 0.1747(18) -0.1888(8) 0.1015(6) 0.191(9) Uani 1 1 d . . . . .
H20 H 0.097830 -0.226566 0.086751 0.229 Uiso 1 1 calc R U . . .
C21 C 0.1595(10) -0.1816(7) 0.1402(5) 0.158(6) Uani 1 1 d . . . . .
H21 H 0.070231 -0.212203 0.152108 0.189 Uiso 1 1 calc R U . . .
C22 C 0.2766(8) -0.1286(5) 0.1631(3) 0.0970(19) Uani 1 1 d . . . . .
H22 H 0.265562 -0.123824 0.190021 0.116 Uiso 1 1 calc R U . . .
C23 C 0.5991(14) -0.1049(6) 0.2004(3) 0.139(4) Uani 1 1 d . . . . .
H23A H 0.705759 -0.083436 0.205795 0.208 Uiso 1 1 calc R U . . .
H23B H 0.594329 -0.187497 0.192360 0.208 Uiso 1 1 calc R U . . .
H23C H 0.537295 -0.094103 0.223554 0.208 Uiso 1 1 calc R U . . .
S1T1 S 0.25163(12) 0.46348(9) -0.00100(3) 0.0545(2) Uani 1 1 d . . . . .
O1T1 O 0.2340(4) 0.4732(3) 0.04044(9) 0.0700(8) Uani 1 1 d . . . . .
O2T1 O 0.1095(5) 0.4602(4) -0.02292(12) 0.0923(12) Uani 1 1 d . . . . .
O3T1 O 0.3675(6) 0.3769(4) -0.01302(11) 0.0904(12) Uani 1 1 d . . . . .
C1T1 C 0.3359(8) 0.6045(6) -0.01541(18) 0.0850(15) Uani 1 1 d . . . . .
F1T1 F 0.4695(7) 0.6231(6) 0.0015(2) 0.171(3) Uani 1 1 d . . . . .
F2T1 F 0.3500(6) 0.6129(4) -0.05376(12) 0.1181(16) Uani 1 1 d . . . . .
F3T1 F 0.2405(8) 0.6948(3) -0.00508(15) 0.142(2) Uani 1 1 d . . . . .
S1T2 S 0.22288(18) 0.05913(11) 0.27998(3) 0.0747(3) Uani 1 1 d . . . . .
O1T2 O 0.1887(7) 0.0946(5) 0.31897(11) 0.1012(14) Uani 1 1 d . . . . .
O2T2 O 0.2266(7) -0.0675(4) 0.27395(15) 0.1062(15) Uani 1 1 d . . . . .
O3T2 O 0.3531(6) 0.1204(4) 0.26252(12) 0.0940(13) Uani 1 1 d . . . . .
C1T2 C 0.0599(11) 0.1115(11) 0.2531(2) 0.122(3) Uani 1 1 d . . . . .
F1T2 F -0.0719(7) 0.0678(10) 0.2651(2) 0.204(4) Uani 1 1 d . . . . .
F2T2 F 0.0503(10) 0.2312(7) 0.2541(2) 0.195(3) Uani 1 1 d . . . . .
F3T2 F 0.0731(8) 0.0851(8) 0.21524(13) 0.169(3) Uani 1 1 d . . . . .

loop_
_atom_site_aniso_label
_atom_site_aniso_U_11
_atom_site_aniso_U_22
_atom_site_aniso_U_33
_atom_site_aniso_U_23
_atom_site_aniso_U_13
_atom_site_aniso_U_12
Cu1 0.0468(2) 0.0380(2) 0.0402(2) -0.00557(18) 0.0049(2) -0.00076(19)
O1W 0.0663(15) 0.0528(13) 0.0497(13) -0.0119(11) 0.0045(13) 0.0094(13)
N1 0.0471(13) 0.0447(13) 0.0483(14) -0.0034(12) 0.0008(12) -0.0014(12)
C1 0.0591(19) 0.0554(19) 0.065(2) -0.0107(17) -0.0025(19) -0.0083(18)
C2 0.062(2) 0.075(3) 0.088(3) -0.012(2) -0.004(2) -0.020(2)
C3 0.0466(18) 0.095(3) 0.096(4) 0.000(3) 0.010(2) -0.009(2)
C4 0.0508(19) 0.076(3) 0.084(3) -0.013(3) 0.011(2) 0.008(2)
C5 0.0463(16) 0.0525(18) 0.0508(17) -0.0045(14) 0.0046(16) 0.0070(15)
C6 0.0565(19) 0.0476(18) 0.066(2) -0.0120(17) 0.0115(18) 0.0047(16)
N2 0.0540(16) 0.0368(12) 0.0446(14) -0.0053(11) 0.0041(12) -0.0008(12)
C7 0.076(2) 0.0348(15) 0.057(2) -0.0037(14) 0.0030(18) -0.0040(16)
C8 0.0630(19) 0.0468(16) 0.0486(18) 0.0058(14) -0.0011(17) -0.0072(16)
C9 0.081(3) 0.058(2) 0.069(2) 0.005(2) -0.005(2) -0.026(2)
C10 0.066(3) 0.103(4) 0.081(3) 0.017(3) 0.002(2) -0.033(3)
C11 0.064(2) 0.101(4) 0.079(3) 0.002(3) 0.018(2) -0.013(3)
C12 0.055(2) 0.074(3) 0.061(2) -0.003(2) 0.0113(18) -0.005(2)
N3 0.0530(15) 0.0492(14) 0.0456(14) 0.0001(11) 0.0038(13) -0.0034(13)
C13 0.069(2) 0.0479(17) 0.0419(16) -0.0077(14) -0.0028(16) -0.0066(16)
C14 0.075(2) 0.0531(19) 0.0392(15) 0.0010(14) 0.0009(17) -0.0062(19)
C15 0.0556(17) 0.0457(17) 0.0464(17) 0.0067(14) -0.0089(15) -0.0046(15)
O1 0.0586(13) 0.0481(13) 0.0541(13) 0.0045(11) 0.0036(11) 0.0086(11)
N4 0.094(3) 0.0494(17) 0.0556(19) 0.0113(15) -0.012(2) -0.0049(18)
C16 0.089(3) 0.0446(19) 0.087(3) 0.010(2) -0.018(3) 0.005(2)
C17 0.084(3) 0.0417(16) 0.066(2) 0.0031(16) -0.006(2) 0.0082(19)
C18 0.187(8) 0.051(2) 0.067(3) -0.002(2) -0.011(4) 0.023(4)
C19 0.32(2) 0.067(4) 0.130(7) -0.031(4) -0.129(11) 0.049(7)
C20 0.204(13) 0.062(4) 0.31(2) -0.055(8) -0.177(15) 0.040(6)
C21 0.078(4) 0.072(4) 0.324(18) -0.043(8) -0.016(7) 0.000(3)
C22 0.095(4) 0.066(3) 0.130(6) -0.017(3) 0.014(4) -0.004(3)
C23 0.196(9) 0.072(3) 0.148(7) 0.018(4) -0.097(7) 0.017(5)
S1T1 0.0631(5) 0.0546(5) 0.0458(4) 0.0032(3) -0.0029(4) -0.0117(4)
O1T1 0.0763(19) 0.086(2) 0.0473(15) 0.0017(14) 0.0073(14) -0.0007(18)
O2T1 0.089(2) 0.105(3) 0.083(2) 0.019(2) -0.031(2) -0.039(2)
O3T1 0.130(3) 0.081(2) 0.0601(18) 0.0023(16) 0.013(2) 0.029(2)
C1T1 0.101(4) 0.081(3) 0.073(3) -0.001(3) 0.007(3) -0.029(3)
F1T1 0.134(4) 0.187(6) 0.191(6) 0.031(5) -0.040(4) -0.104(4)
F2T1 0.173(5) 0.097(2) 0.084(2) 0.0226(19) 0.041(3) -0.023(3)
F3T1 0.238(6) 0.0564(18) 0.131(3) -0.010(2) 0.035(4) 0.001(3)
S1T2 0.1052(9) 0.0685(6) 0.0502(5) 0.0119(5) -0.0052(6) -0.0191(6)
O1T2 0.144(4) 0.108(3) 0.0519(18) 0.0017(19) 0.003(2) -0.011(3)
O2T2 0.151(4) 0.070(2) 0.099(3) 0.008(2) -0.006(3) -0.021(3)
O3T2 0.118(3) 0.089(2) 0.075(2) 0.014(2) 0.003(2) -0.029(2)
C1T2 0.121(6) 0.164(8) 0.081(4) 0.031(5) -0.009(4) 0.019(6)
F1T2 0.096(3) 0.376(13) 0.138(5) 0.054(7) -0.009(3) -0.020(5)
F2T2 0.230(9) 0.168(5) 0.188(7) 0.050(5) -0.011(6) 0.090(6)
F3T2 0.169(5) 0.267(8) 0.071(2) 0.018(3) -0.036(3) 0.017(5)

loop_
_atom_type_symbol
_atom_type_description
_atom_type_scat_dispersion_real
_atom_type_scat_dispersion_imag
_atom_type_scat_source
C C 0.0181 0.0091 'International Tables Vol C Tables 4.2.6.8 and 6.1.1.4'
H H 0.0000 0.0000 'International Tables Vol C Tables 4.2.6.8 and 6.1.1.4'
Cu Cu -1.9646 0.5888 'International Tables Vol C Tables 4.2.6.8 and 6.1.1.4'
F F 0.0727 0.0534 'International Tables Vol C Tables 4.2.6.8 and 6.1.1.4'
N N 0.0311 0.0180 'International Tables Vol C Tables 4.2.6.8 and 6.1.1.4'
O O 0.0492 0.0322 'International Tables Vol C Tables 4.2.6.8 and 6.1.1.4'
S S 0.3331 0.5567 'International Tables Vol C Tables 4.2.6.8 and 6.1.1.4'

loop_
_geom_angle_atom_site_label_1
_geom_angle_atom_site_label_2
_geom_angle_atom_site_label_3
_geom_angle
_geom_angle_site_symmetry_1
_geom_angle_site_symmetry_3
_geom_angle_publ_flag
N1 Cu1 N3 164.27(13) . . ?
N1 Cu1 O1W 94.09(13) . . ?
N3 Cu1 O1W 96.91(13) . . ?
N1 Cu1 N2 84.23(12) . . ?
N3 Cu1 N2 83.11(12) . . ?
O1W Cu1 N2 170.69(13) . . ?
N1 Cu1 O1 94.08(12) . . ?
N3 Cu1 O1 96.33(12) . . ?
O1W Cu1 O1 94.03(12) . . ?
N2 Cu1 O1 95.22(11) . . ?
C5 N1 C1 118.9(3) . . ?
C5 N1 Cu1 114.4(3) . . ?
C1 N1 Cu1 126.3(3) . . ?
N1 C1 C2 121.8(4) . . ?
C1 C2 C3 119.2(5) . . ?
C2 C3 C4 119.7(4) . . ?
C5 C4 C3 118.4(4) . . ?
N1 C5 C4 122.0(4) . . ?
N1 C5 C6 115.1(3) . . ?
C4 C5 C6 122.9(4) . . ?
N2 C6 C5 110.8(3) . . ?
C7 N2 C13 109.1(3) . . ?
C7 N2 C6 111.9(3) . . ?
C13 N2 C6 112.7(3) . . ?
C7 N2 Cu1 105.6(2) . . ?
C13 N2 Cu1 110.8(2) . . ?
C6 N2 Cu1 106.5(2) . . ?
N2 C7 C8 109.8(3) . . ?
N3 C8 C9 120.3(4) . . ?
N3 C8 C7 114.6(3) . . ?
C9 C8 C7 125.0(4) . . ?
C8 C9 C10 119.8(5) . . ?
C11 C10 C9 119.2(4) . . ?
C10 C11 C12 119.5(5) . . ?
N3 C12 C11 121.5(5) . . ?
C12 N3 C8 119.7(4) . . ?
C12 N3 Cu1 126.8(3) . . ?
C8 N3 Cu1 113.4(3) . . ?
N2 C13 C14 116.3(3) . . ?
C15 C14 C13 114.8(3) . . ?
O1 C15 N4 120.9(4) . . ?
O1 C15 C14 122.6(3) . . ?
N4 C15 C14 116.5(4) . . ?
C15 O1 Cu1 119.3(2) . . ?
C15 N4 C16 122.4(4) . . ?
N4 C16 C17 112.0(4) . . ?
N4 C16 C23 107.7(5) . . ?
C17 C16 C23 112.4(5) . . ?
C18 C17 C22 118.6(6) . . ?
C18 C17 C16 119.7(6) . . ?
C22 C17 C16 121.6(5) . . ?
C17 C18 C19 119.7(10) . . ?
C20 C19 C18 121.8(12) . . ?
C19 C20 C21 120.1(9) . . ?
C20 C21 C22 120.7(11) . . ?
C17 C22 C21 119.1(9) . . ?
O2T1 S1T1 O1T1 115.7(2) . . ?
O2T1 S1T1 O3T1 114.7(3) . . ?
O1T1 S1T1 O3T1 113.9(2) . . ?
O2T1 S1T1 C1T1 102.6(3) . . ?
O1T1 S1T1 C1T1 104.4(3) . . ?
O3T1 S1T1 C1T1 103.2(3) . . ?
F1T1 C1T1 F2T1 110.7(6) . . ?
F1T1 C1T1 F3T1 107.4(6) . . ?
F2T1 C1T1 F3T1 105.4(6) . . ?
F1T1 C1T1 S1T1 111.7(5) . . ?
F2T1 C1T1 S1T1 111.8(4) . . ?
F3T1 C1T1 S1T1 109.7(4) . . ?
O1T2 S1T2 O2T2 114.5(3) . . ?
O1T2 S1T2 O3T2 114.8(3) . . ?
O2T2 S1T2 O3T2 113.1(3) . . ?
O1T2 S1T2 C1T2 103.6(4) . . ?
O2T2 S1T2 C1T2 105.5(5) . . ?
O3T2 S1T2 C1T2 103.7(4) . . ?
F1T2 C1T2 F2T2 108.2(10) . . ?
F1T2 C1T2 F3T2 107.4(9) . . ?
F2T2 C1T2 F3T2 104.5(8) . . ?
F1T2 C1T2 S1T2 113.4(6) . . ?
F2T2 C1T2 S1T2 111.3(8) . . ?
F3T2 C1T2 S1T2 111.6(7) . . ?

loop_
_geom_bond_atom_site_label_1
_geom_bond_atom_site_label_2
_geom_bond_distance
_geom_bond_site_symmetry_2
_geom_bond_publ_flag
Cu1 N1 1.974(3) . ?
Cu1 N3 1.985(3) . ?
Cu1 O1W 2.005(3) . ?
Cu1 N2 2.027(3) . ?
Cu1 O1 2.183(3) . ?
N1 C5 1.342(5) . ?
N1 C1 1.345(5) . ?
C1 C2 1.368(7) . ?
C2 C3 1.370(8) . ?
C3 C4 1.378(8) . ?
C4 C5 1.378(6) . ?
C5 C6 1.503(5) . ?
C6 N2 1.492(5) . ?
N2 C7 1.477(5) . ?
N2 C13 1.485(5) . ?
C7 C8 1.506(6) . ?
C8 N3 1.354(5) . ?
C8 C9 1.367(6) . ?
C9 C10 1.386(8) . ?
C10 C11 1.356(9) . ?
C11 C12 1.373(7) . ?
C12 N3 1.337(5) . ?
C13 C14 1.521(5) . ?
C14 C15 1.507(5) . ?
C15 O1 1.243(5) . ?
C15 N4 1.327(5) . ?
N4 C16 1.463(7) . ?
C16 C17 1.491(7) . ?
C16 C23 1.535(7) . ?
C17 C18 1.370(7) . ?
C17 C22 1.372(9) . ?
C18 C19 1.377(15) . ?
C19 C20 1.31(2) . ?
C20 C21 1.33(2) . ?
C21 C22 1.401(12) . ?
S1T1 O2T1 1.428(4) . ?
S1T1 O1T1 1.432(3) . ?
S1T1 O3T1 1.441(4) . ?
S1T1 C1T1 1.795(6) . ?
C1T1 F1T1 1.298(8) . ?
C1T1 F2T1 1.322(7) . ?
C1T1 F3T1 1.340(9) . ?
S1T2 O1T2 1.423(4) . ?
S1T2 O2T2 1.424(4) . ?
S1T2 O3T2 1.436(4) . ?
S1T2 C1T2 1.768(9) . ?
C1T2 F1T2 1.294(11) . ?
C1T2 F2T2 1.334(13) . ?
C1T2 F3T2 1.334(10) . ?
